data_1502642
loop_
_publ_author_name
'Wang, Xiang-Shan'
'Zhou, Jie'
'Yin, Ming-Yue'
'Yang, Ke'
'Tu, Shu-Jiang'

_publ_section_title
;
 Efficient and highly selective method for the synthesis of
 benzo(naphtho)quinoline derivatives catalyzed by iodine.
;
_journal_issue 2
_journal_name_full 'Journal of combinatorial chemistry'
_journal_page_first 266
_journal_page_last 269
_journal_paper_doi 10.1021/cc900165j
_journal_volume 12
_journal_year 2010
_chemical_formula_sum 'C25 H20 F N O'
_chemical_formula_weight 369.42
_chemical_name_systematic
; 
 ? 
;
_space_group_IT_number 2
_symmetry_cell_setting triclinic
_symmetry_space_group_name_Hall '-P 1'
_symmetry_space_group_name_H-M 'P -1'
_atom_sites_solution_hydrogens geom
_atom_sites_solution_primary direct
_atom_sites_solution_secondary difmap
_audit_creation_method SHELXL-97
_cell_angle_alpha 76.379(8)
_cell_angle_beta 81.633(8)
_cell_angle_gamma 74.199(8)
_cell_formula_units_Z 2
_cell_length_a 9.1128(10)
_cell_length_b 10.1416(12)
_cell_length_c 10.6352(13)
_cell_measurement_reflns_used 2665
_cell_measurement_temperature 296(2)
_cell_measurement_theta_max 24.84
_cell_measurement_theta_min 2.59
_cell_volume 915.66(19)
_computing_cell_refinement 'Bruker SMART'
_computing_data_collection 'Bruker SMART'
_computing_data_reduction 'Bruker SAINT'
_computing_molecular_graphics 'Bruker SHELXTL'
_computing_publication_material 'Bruker SHELXTL'
_computing_structure_refinement 'SHELXL-97 (Sheldrick, 1997)'
_computing_structure_solution 'SHELXS-97 (Sheldrick, 1990)'
_diffrn_ambient_temperature 296(2)
_diffrn_measured_fraction_theta_full 0.923
_diffrn_measured_fraction_theta_max 0.923
_diffrn_measurement_device_type 'CCD area detector'
_diffrn_measurement_method 'phi and omega scans'
_diffrn_radiation_monochromator graphite
_diffrn_radiation_source 'fine-focus sealed tube'
_diffrn_radiation_type MoK\a
_diffrn_radiation_wavelength 0.71073
_diffrn_reflns_av_R_equivalents 0.0514
_diffrn_reflns_av_sigmaI/netI 0.0493
_diffrn_reflns_limit_h_max 10
_diffrn_reflns_limit_h_min -10
_diffrn_reflns_limit_k_max 11
_diffrn_reflns_limit_k_min -12
_diffrn_reflns_limit_l_max 12
_diffrn_reflns_limit_l_min -12
_diffrn_reflns_number 10736
_diffrn_reflns_theta_full 25.02
_diffrn_reflns_theta_max 25.02
_diffrn_reflns_theta_min 1.98
_exptl_absorpt_coefficient_mu 0.088
_exptl_absorpt_correction_type none
_exptl_crystal_colour red
_exptl_crystal_density_diffrn 1.340
_exptl_crystal_density_meas 0
_exptl_crystal_density_method 'not measured'
_exptl_crystal_description block
_exptl_crystal_F_000 388
_exptl_crystal_size_max 0.624
_exptl_crystal_size_mid 0.172
_exptl_crystal_size_min 0.051
_refine_diff_density_max 0.539
_refine_diff_density_min -0.233
_refine_diff_density_rms 0.062
_refine_ls_extinction_coef 0.006(5)
_refine_ls_extinction_expression Fc^*^=kFc[1+0.001xFc^2^\l^3^/sin(2\q)]^-1/4^
_refine_ls_extinction_method SHELXL
_refine_ls_goodness_of_fit_ref 1.081
_refine_ls_hydrogen_treatment mixed
_refine_ls_matrix_type full
_refine_ls_number_parameters 258
_refine_ls_number_reflns 2988
_refine_ls_number_restraints 0
_refine_ls_restrained_S_all 1.081
_refine_ls_R_factor_all 0.1259
_refine_ls_R_factor_gt 0.0923
_refine_ls_shift/su_max 0.000
_refine_ls_shift/su_mean 0.000
_refine_ls_structure_factor_coef Fsqd
_refine_ls_weighting_details 'calc w=1/[\s^2^(Fo^2^)+(0.1229P)^2^+1.1476P] where P=(Fo^2^+2Fc^2^)/3'
_refine_ls_weighting_scheme calc
_refine_ls_wR_factor_gt 0.2513
_refine_ls_wR_factor_ref 0.2745
_reflns_number_gt 1944
_reflns_number_total 2988
_reflns_threshold_expression >2sigma(I)
_cod_data_source_file cc900165j_si_002.cif
_cod_data_source_block a
_cod_depositor_comments
;
The following automatic conversions were performed:

'_symmetry_cell_setting' value 'Triclinic' changed to 'triclinic'
according to /home/saulius/struct/CIF-dictionaries/cif_core.dic
dictionary named 'cif_core.dic' version 2.4.2 from 2011-04-26.

Automatic conversion script
Id: cif_fix_values 1715 2011-07-08 13:25:40Z adriana 
;
_cod_original_sg_symbol_H-M P-1
_cod_database_code 1502642

loop_
_symmetry_equiv_pos_as_xyz
'x, y, z'
'-x, -y, -z'

loop_
_atom_site_label
_atom_site_type_symbol
_atom_site_fract_x
_atom_site_fract_y
_atom_site_fract_z
_atom_site_U_iso_or_equiv
_atom_site_adp_type
_atom_site_occupancy
_atom_site_symmetry_multiplicity
_atom_site_calc_flag
_atom_site_refinement_flags
C19 C 0.3532(6) 0.1777(5) 0.5900(5) 0.0629(14) Uani 1 1 d .
H19A H 0.3998 0.1406 0.6715 0.076 Uiso 1 1 calc R
H19B H 0.3029 0.1105 0.5751 0.076 Uiso 1 1 calc R
F1 F 0.2306(4) 0.1622(4) 1.2208(3) 0.0914(12) Uani 1 1 d .
N1 N 0.1688(4) 0.5337(4) 0.6650(4) 0.0513(10) Uani 1 1 d .
C15 C 0.2676(4) 0.6703(4) 0.0699(4) 0.0414(10) Uani 1 1 d .
C11 C 0.2062(5) 0.9036(5) -0.0703(5) 0.0552(12) Uani 1 1 d .
H11A H 0.1666 0.9999 -0.0810 0.066 Uiso 1 1 calc R
C13 C 0.3235(5) 0.7022(5) -0.1626(4) 0.0509(11) Uani 1 1 d .
H13A H 0.3647 0.6657 -0.2361 0.061 Uiso 1 1 calc R
C17 C 0.2168(4) 0.6382(4) 0.3059(4) 0.0411(10) Uani 1 1 d .
C5 C 0.1662(5) 0.6130(5) 0.5400(4) 0.0460(11) Uani 1 1 d .
C9 C 0.1548(5) 0.8701(5) 0.1689(5) 0.0492(11) Uani 1 1 d .
H9A H 0.1159 0.9662 0.1612 0.059 Uiso 1 1 calc R
C16 C 0.2708(4) 0.5840(4) 0.1942(4) 0.0429(10) Uani 1 1 d .
H16A H 0.3101 0.4879 0.2024 0.052 Uiso 1 1 calc R
C23 C 0.2413(6) 0.2149(5) 1.0895(5) 0.0595(13) Uani 1 1 d .
C7 C 0.1029(6) 0.8429(5) 0.4054(5) 0.0568(13) Uani 1 1 d .
H7A H 0.0649 0.9391 0.3972 0.068 Uiso 1 1 calc R
C14 C 0.3242(5) 0.6149(5) -0.0442(4) 0.0476(11) Uani 1 1 d .
H14A H 0.3616 0.5188 -0.0374 0.057 Uiso 1 1 calc R
C3 C 0.2634(5) 0.3957(5) 0.4546(5) 0.0524(12) Uani 1 1 d .
H3A H 0.2062 0.3669 0.3990 0.063 Uiso 1 1 calc R
C10 C 0.2076(4) 0.8187(4) 0.0560(4) 0.0439(10) Uani 1 1 d .
C22 C 0.3814(6) 0.1935(5) 1.0201(5) 0.0604(13) Uani 1 1 d .
H22A H 0.4690 0.1411 1.0605 0.072 Uiso 1 1 calc R
C24 C 0.1090(6) 0.2862(5) 1.0333(5) 0.0609(13) Uani 1 1 d .
H24A H 0.0148 0.2971 1.0822 0.073 Uiso 1 1 calc R
C20 C 0.2593(5) 0.3269(5) 0.8281(4) 0.0479(11) Uani 1 1 d .
C21 C 0.3898(5) 0.2508(5) 0.8907(5) 0.0536(12) Uani 1 1 d .
H21A H 0.4848 0.2388 0.8430 0.064 Uiso 1 1 calc R
C1 C 0.2715(5) 0.3956(5) 0.6873(4) 0.0513(12) Uani 1 1 d .
H1B H 0.3762 0.4067 0.6642 0.062 Uiso 1 1 calc R
C4 C 0.2185(5) 0.5524(4) 0.4345(4) 0.0428(10) Uani 1 1 d .
C8 C 0.1570(5) 0.7871(4) 0.2905(4) 0.0453(10) Uani 1 1 d .
C6 C 0.1052(6) 0.7607(5) 0.5240(5) 0.0598(13) Uani 1 1 d .
H6A H 0.0669 0.8001 0.5964 0.072 Uiso 1 1 calc R
C25 C 0.1197(5) 0.3413(5) 0.9020(5) 0.0549(12) Uani 1 1 d .
H25A H 0.0308 0.3896 0.8619 0.066 Uiso 1 1 calc R
C2 C 0.2390(5) 0.3172(5) 0.5936(5) 0.0541(12) Uani 1 1 d .
H2A H 0.1344 0.3050 0.6121 0.065 Uiso 1 1 calc R
C12 C 0.2612(5) 0.8472(5) -0.1751(5) 0.0567(12) Uani 1 1 d .
H12A H 0.2582 0.9049 -0.2573 0.068 Uiso 1 1 calc R
O1 O 0.4236(4) 0.3488(3) 0.4190(3) 0.0638(10) Uani 1 1 d .
C18 C 0.4705(9) 0.2050(6) 0.4818(7) 0.108(3) Uani 1 1 d .
H18A H 0.5695 0.1861 0.5150 0.129 Uiso 1 1 calc R
H18B H 0.4789 0.1451 0.4209 0.129 Uiso 1 1 calc R
H1 H 0.158(6) 0.580(5) 0.723(5) 0.062(15) Uiso 1 1 d .

loop_
_atom_site_aniso_label
_atom_site_aniso_U_11
_atom_site_aniso_U_22
_atom_site_aniso_U_33
_atom_site_aniso_U_23
_atom_site_aniso_U_13
_atom_site_aniso_U_12
C19 0.092(4) 0.035(3) 0.052(3) -0.005(2) 0.002(3) -0.006(2)
F1 0.120(3) 0.113(3) 0.0485(18) -0.0021(17) -0.0121(17) -0.050(2)
N1 0.063(2) 0.041(2) 0.048(2) -0.0158(19) -0.0034(18) -0.0054(18)
C15 0.033(2) 0.042(2) 0.048(2) -0.0089(19) -0.0038(17) -0.0092(17)
C11 0.051(3) 0.044(3) 0.066(3) 0.000(2) -0.012(2) -0.011(2)
C13 0.049(2) 0.059(3) 0.046(3) -0.011(2) -0.0029(19) -0.016(2)
C17 0.034(2) 0.038(2) 0.053(3) -0.0126(19) -0.0019(17) -0.0097(17)
C5 0.049(2) 0.042(3) 0.048(3) -0.011(2) -0.0048(19) -0.0105(19)
C9 0.048(2) 0.032(2) 0.064(3) -0.006(2) -0.010(2) -0.0056(19)
C16 0.040(2) 0.036(2) 0.053(3) -0.0110(19) -0.0041(18) -0.0069(18)
C23 0.078(4) 0.063(3) 0.044(3) -0.006(2) -0.008(2) -0.032(3)
C7 0.064(3) 0.038(3) 0.064(3) -0.021(2) -0.004(2) 0.003(2)
C14 0.042(2) 0.047(3) 0.053(3) -0.010(2) -0.0057(19) -0.0096(19)
C3 0.056(3) 0.039(3) 0.055(3) -0.005(2) 0.001(2) -0.006(2)
C10 0.036(2) 0.042(3) 0.052(3) -0.006(2) -0.0060(18) -0.0108(18)
C22 0.057(3) 0.061(3) 0.063(3) -0.003(3) -0.020(2) -0.016(2)
C24 0.054(3) 0.068(3) 0.058(3) -0.013(3) 0.007(2) -0.018(2)
C20 0.046(2) 0.047(3) 0.053(3) -0.012(2) -0.0056(19) -0.0118(19)
C21 0.043(2) 0.054(3) 0.060(3) -0.007(2) -0.006(2) -0.007(2)
C1 0.045(2) 0.053(3) 0.053(3) -0.015(2) 0.000(2) -0.006(2)
C4 0.042(2) 0.038(2) 0.047(2) -0.0102(19) -0.0015(18) -0.0072(18)
C8 0.044(2) 0.034(2) 0.056(3) -0.008(2) -0.0053(19) -0.0061(18)
C6 0.070(3) 0.042(3) 0.065(3) -0.024(2) 0.001(2) -0.001(2)
C25 0.044(2) 0.060(3) 0.056(3) -0.007(2) -0.004(2) -0.010(2)
C2 0.053(3) 0.046(3) 0.061(3) -0.010(2) 0.003(2) -0.012(2)
C12 0.052(3) 0.064(3) 0.054(3) -0.003(2) -0.006(2) -0.022(2)
O1 0.063(2) 0.046(2) 0.064(2) -0.0013(16) 0.0109(16) 0.0008(15)
C18 0.113(5) 0.061(4) 0.099(5) 0.011(4) 0.029(4) 0.019(4)

loop_
_atom_type_symbol
_atom_type_description
_atom_type_scat_dispersion_real
_atom_type_scat_dispersion_imag
_atom_type_scat_source
C C 0.0033 0.0016 'International Tables Vol C Tables 4.2.6.8 and 6.1.1.4'
H H 0.0000 0.0000 'International Tables Vol C Tables 4.2.6.8 and 6.1.1.4'
N N 0.0061 0.0033 'International Tables Vol C Tables 4.2.6.8 and 6.1.1.4'
O O 0.0106 0.0060 'International Tables Vol C Tables 4.2.6.8 and 6.1.1.4'
F F 0.0171 0.0103 'International Tables Vol C Tables 4.2.6.8 and 6.1.1.4'

loop_
_geom_angle_atom_site_label_1
_geom_angle_atom_site_label_2
_geom_angle_atom_site_label_3
_geom_angle
C18 C19 C2 106.3(4)
C18 C19 H19A 110.5
C2 C19 H19A 110.5
C18 C19 H19B 110.5
C2 C19 H19B 110.5
H19A C19 H19B 108.7
C5 N1 C1 118.4(4)
C5 N1 H1 115(3)
C1 N1 H1 116(4)
C16 C15 C14 121.8(4)
C16 C15 C10 119.6(4)
C14 C15 C10 118.6(4)
C12 C11 C10 120.9(5)
C12 C11 H11A 119.5
C10 C11 H11A 119.5
C14 C13 C12 120.7(4)
C14 C13 H13A 119.7
C12 C13 H13A 119.7
C16 C17 C4 123.2(4)
C16 C17 C8 117.9(4)
C4 C17 C8 118.9(4)
C4 C5 N1 121.4(4)
C4 C5 C6 120.8(4)
N1 C5 C6 117.8(4)
C8 C9 C10 123.6(4)
C8 C9 H9A 118.2
C10 C9 H9A 118.2
C17 C16 C15 121.9(4)
C17 C16 H16A 119.0
C15 C16 H16A 119.0
C24 C23 C22 122.7(5)
C24 C23 F1 117.7(5)
C22 C23 F1 119.6(5)
C6 C7 C8 122.0(4)
C6 C7 H7A 119.0
C8 C7 H7A 119.0
C13 C14 C15 120.1(4)
C13 C14 H14A 119.9
C15 C14 H14A 119.9
O1 C3 C4 109.8(4)
O1 C3 C2 105.0(4)
C4 C3 C2 115.6(4)
O1 C3 H3A 108.8
C4 C3 H3A 108.8
C2 C3 H3A 108.8
C9 C10 C11 124.1(4)
C9 C10 C15 117.4(4)
C11 C10 C15 118.5(4)
C21 C22 C23 118.5(4)
C21 C22 H22A 120.7
C23 C22 H22A 120.7
C23 C24 C25 117.8(5)
C23 C24 H24A 121.1
C25 C24 H24A 121.1
C25 C20 C21 117.6(4)
C25 C20 C1 121.6(4)
C21 C20 C1 120.7(4)
C22 C21 C20 121.5(4)
C22 C21 H21A 119.3
C20 C21 H21A 119.3
N1 C1 C20 110.5(4)
N1 C1 C2 107.2(4)
C20 C1 C2 115.8(4)
N1 C1 H1B 107.7
C20 C1 H1B 107.7
C2 C1 H1B 107.7
C5 C4 C17 120.0(4)
C5 C4 C3 119.0(4)
C17 C4 C3 120.8(4)
C9 C8 C7 122.5(4)
C9 C8 C17 119.6(4)
C7 C8 C17 117.9(4)
C7 C6 C5 120.4(5)
C7 C6 H6A 119.8
C5 C6 H6A 119.8
C24 C25 C20 121.8(4)
C24 C25 H25A 119.1
C20 C25 H25A 119.1
C19 C2 C1 114.0(4)
C19 C2 C3 100.9(4)
C1 C2 C3 109.8(4)
C19 C2 H2A 110.6
C1 C2 H2A 110.6
C3 C2 H2A 110.6
C11 C12 C13 121.1(5)
C11 C12 H12A 119.5
C13 C12 H12A 119.5
C18 O1 C3 107.2(4)
O1 C18 C19 107.5(4)
O1 C18 H18A 110.2
C19 C18 H18A 110.2
O1 C18 H18B 110.2
C19 C18 H18B 110.2
H18A C18 H18B 108.5

loop_
_geom_bond_atom_site_label_1
_geom_bond_atom_site_label_2
_geom_bond_distance
C19 C18 1.482(8)
C19 C2 1.516(6)
C19 H19A 0.9700
C19 H19B 0.9700
F1 C23 1.372(5)
N1 C5 1.382(6)
N1 C1 1.444(6)
N1 H1 0.84(5)
C15 C16 1.402(6)
C15 C14 1.427(6)
C15 C10 1.434(6)
C11 C12 1.342(7)
C11 C10 1.415(6)
C11 H11A 0.9300
C13 C14 1.358(6)
C13 C12 1.406(7)
C13 H13A 0.9300
C17 C16 1.394(6)
C17 C4 1.438(6)
C17 C8 1.438(6)
C5 C4 1.369(6)
C5 C6 1.426(6)
C9 C8 1.367(6)
C9 C10 1.390(6)
C9 H9A 0.9300
C16 H16A 0.9300
C23 C24 1.365(7)
C23 C22 1.368(7)
C7 C6 1.337(7)
C7 C8 1.433(6)
C7 H7A 0.9300
C14 H14A 0.9300
C3 O1 1.431(5)
C3 C4 1.501(6)
C3 C2 1.521(6)
C3 H3A 0.9800
C22 C21 1.362(7)
C22 H22A 0.9300
C24 C25 1.376(7)
C24 H24A 0.9300
C20 C25 1.385(6)
C20 C21 1.394(6)
C20 C1 1.497(6)
C21 H21A 0.9300
C1 C2 1.517(7)
C1 H1B 0.9800
C6 H6A 0.9300
C25 H25A 0.9300
C2 H2A 0.9800
C12 H12A 0.9300
O1 C18 1.429(6)
C18 H18A 0.9700
C18 H18B 0.9700

loop_
_geom_hbond_atom_site_label_D
_geom_hbond_atom_site_label_H
_geom_hbond_atom_site_label_A
_geom_hbond_distance_DH
_geom_hbond_distance_HA
_geom_hbond_distance_DA
_geom_hbond_angle_DHA
_geom_hbond_site_symmetry_A
C13 H13A O1 0.93 2.53 3.347(6) 146.3 2_665

loop_
_geom_torsion_atom_site_label_1
_geom_torsion_atom_site_label_2
_geom_torsion_atom_site_label_3
_geom_torsion_atom_site_label_4
_geom_torsion
C1 N1 C5 C4 20.5(6)
C1 N1 C5 C6 -160.2(4)
C4 C17 C16 C15 180.0(4)
C8 C17 C16 C15 -0.1(6)
C14 C15 C16 C17 179.4(4)
C10 C15 C16 C17 0.1(6)
C12 C13 C14 C15 -2.8(6)
C16 C15 C14 C13 -178.0(4)
C10 C15 C14 C13 1.4(6)
C8 C9 C10 C11 -179.8(4)
C8 C9 C10 C15 -0.2(6)
C12 C11 C10 C9 178.9(4)
C12 C11 C10 C15 -0.7(6)
C16 C15 C10 C9 0.0(6)
C14 C15 C10 C9 -179.3(4)
C16 C15 C10 C11 179.7(4)
C14 C15 C10 C11 0.4(6)
C24 C23 C22 C21 2.8(8)
F1 C23 C22 C21 -177.9(4)
C22 C23 C24 C25 -1.8(8)
F1 C23 C24 C25 178.9(5)
C23 C22 C21 C20 -1.5(8)
C25 C20 C21 C22 -0.6(7)
C1 C20 C21 C22 176.7(5)
C5 N1 C1 C20 179.4(4)
C5 N1 C1 C2 -53.5(5)
C25 C20 C1 N1 38.9(6)
C21 C20 C1 N1 -138.3(5)
C25 C20 C1 C2 -83.3(6)
C21 C20 C1 C2 99.6(5)
N1 C5 C4 C17 -178.8(4)
C6 C5 C4 C17 1.9(6)
N1 C5 C4 C3 6.8(6)
C6 C5 C4 C3 -172.5(4)
C16 C17 C4 C5 178.8(4)
C8 C17 C4 C5 -1.1(6)
C16 C17 C4 C3 -6.9(6)
C8 C17 C4 C3 173.1(4)
O1 C3 C4 C5 -115.8(4)
C2 C3 C4 C5 2.7(6)
O1 C3 C4 C17 69.8(5)
C2 C3 C4 C17 -171.7(4)
C10 C9 C8 C7 179.5(4)
C10 C9 C8 C17 0.2(6)
C6 C7 C8 C9 179.9(5)
C6 C7 C8 C17 -0.8(7)
C16 C17 C8 C9 0.0(6)
C4 C17 C8 C9 179.9(4)
C16 C17 C8 C7 -179.4(4)
C4 C17 C8 C7 0.5(6)
C8 C7 C6 C5 1.6(8)
C4 C5 C6 C7 -2.2(7)
N1 C5 C6 C7 178.6(4)
C23 C24 C25 C20 -0.5(8)
C21 C20 C25 C24 1.7(7)
C1 C20 C25 C24 -175.6(5)
C18 C19 C2 C1 -94.2(6)
C18 C19 C2 C3 23.5(6)
N1 C1 C2 C19 171.3(4)
C20 C1 C2 C19 -64.8(5)
N1 C1 C2 C3 58.9(5)
C20 C1 C2 C3 -177.2(4)
O1 C3 C2 C19 -35.2(5)
C4 C3 C2 C19 -156.3(4)
O1 C3 C2 C1 85.4(4)
C4 C3 C2 C1 -35.7(5)
C10 C11 C12 C13 -0.7(7)
C14 C13 C12 C11 2.5(7)
C4 C3 O1 C18 159.4(5)
C2 C3 O1 C18 34.6(6)
C3 O1 C18 C19 -19.1(7)
C2 C19 C18 O1 -4.0(8)
